data_4036489
loop_
_publ_author_name
'Ishii, Akihiko'
'Makishima, Yukihiro'
'Nakata, Norio'

_publ_section_title
;
 Red and Near-Infrared Photoluminescence of D-\p-A-Type Compounds Based on
 a 1,4-Diaryl-1-thio-1,3-butadiene Conjugated System in a Dibenzobarrelene
 Skeleton.
;
_journal_issue 22
_journal_name_full 'The Journal of organic chemistry'
_journal_page_first 11598
_journal_page_last 11604
_journal_paper_doi 10.1021/acs.joc.5b02189
_journal_volume 80
_journal_year 2015
_chemical_formula_moiety 'C32 H24 N2 O2 S'
_chemical_formula_sum 'C32 H24 N2 O2 S'
_chemical_formula_weight 500.59
_space_group_IT_number 14
_space_group_name_Hall '-P 2ybc'
_space_group_name_H-M_alt 'P 1 21/c 1'
_symmetry_cell_setting monoclinic
_symmetry_Int_Tables_number 14
_symmetry_space_group_name_Hall '-P 2ybc'
_symmetry_space_group_name_H-M 'P 1 21/c 1'
_atom_sites_solution_hydrogens geom
_atom_sites_solution_primary direct
_atom_sites_solution_secondary difmap
_audit_creation_method SHELXL-97
_cell_angle_alpha 90.00
_cell_angle_beta 95.0800(10)
_cell_angle_gamma 90.00
_cell_formula_units_Z 4
_cell_length_a 21.7182(10)
_cell_length_b 7.9668(4)
_cell_length_c 14.0081(6)
_cell_measurement_temperature 90(2)
_cell_volume 2414.22(19)
_computing_cell_refinement 'Bruker SAINT'
_computing_data_collection 'Bruker SMART'
_computing_data_reduction 'Bruker SAINT'
_computing_molecular_graphics 'Yadokari-XG 2009 (Wakita, Nemoto et al., 2009)'
_computing_publication_material 'Yadokari-XG 2009 (Wakita, Nemoto et al., 2009)'
_computing_structure_refinement 'SHELXL-97 (Sheldrick, 1997)'
_computing_structure_solution 'SHELXS-97 (Sheldrick, 1990)'
_diffrn_ambient_temperature 90(2)
_diffrn_measured_fraction_theta_full 1.000
_diffrn_measured_fraction_theta_max 1.000
_diffrn_radiation_monochromator graphite
_diffrn_radiation_source 'fine-focus sealed tube'
_diffrn_radiation_type MoK\a
_diffrn_radiation_wavelength 0.71073
_diffrn_reflns_av_R_equivalents 0.0256
_diffrn_reflns_av_sigmaI/netI 0.0301
_diffrn_reflns_limit_h_max 25
_diffrn_reflns_limit_h_min -26
_diffrn_reflns_limit_k_max 9
_diffrn_reflns_limit_k_min -9
_diffrn_reflns_limit_l_max 15
_diffrn_reflns_limit_l_min -16
_diffrn_reflns_number 13705
_diffrn_reflns_theta_full 25.49
_diffrn_reflns_theta_max 25.49
_diffrn_reflns_theta_min 0.94
_exptl_absorpt_coefficient_mu 0.169
_exptl_absorpt_correction_T_max 0.9735
_exptl_absorpt_correction_T_min 0.8867
_exptl_absorpt_correction_type empirical
_exptl_absorpt_process_details 'SADABS (Sheldrick, 1997)'
_exptl_crystal_colour red
_exptl_crystal_density_diffrn 1.377
_exptl_crystal_density_meas ?
_exptl_crystal_density_method 'not measured'
_exptl_crystal_description prism
_exptl_crystal_F_000 1048
_exptl_crystal_size_max 0.73
_exptl_crystal_size_mid 0.23
_exptl_crystal_size_min 0.16
_refine_diff_density_max 0.395
_refine_diff_density_min -0.194
_refine_diff_density_rms 0.055
_refine_ls_extinction_method none
_refine_ls_goodness_of_fit_ref 1.054
_refine_ls_hydrogen_treatment constr
_refine_ls_matrix_type full
_refine_ls_number_parameters 336
_refine_ls_number_reflns 4499
_refine_ls_number_restraints 0
_refine_ls_restrained_S_all 1.054
_refine_ls_R_factor_all 0.0472
_refine_ls_R_factor_gt 0.0400
_refine_ls_shift/su_max 0.000
_refine_ls_shift/su_mean 0.000
_refine_ls_structure_factor_coef Fsqd
_refine_ls_weighting_details 'calc w=1/[\s^2^(Fo^2^)+(0.1000P)^2^+0.0000P] where P=(Fo^2^+2Fc^2^)/3'
_refine_ls_weighting_scheme calc
_refine_ls_wR_factor_gt 0.1233
_refine_ls_wR_factor_ref 0.1339
_reflns_number_gt 3873
_reflns_number_total 4499
_reflns_threshold_expression >2sigma(I)
_cod_data_source_file jo5b02189_si_002.cif
_cod_data_source_block naka333
_cod_depositor_comments
;
The following automatic conversions were performed:

data item '_exptl_crystal_density_meas' value 'not measured' was
changed to '?' -- the value is perceived as not measured.

Automatic conversion script
Id: cif_fix_values 6909 2019-04-08 15:41:33Z antanas 
;
_cod_original_cell_volume 2414.23(19)
_cod_original_sg_symbol_H-M 'P 21/c'
_cod_database_code 4036489

loop_
_symmetry_equiv_pos_as_xyz
'x, y, z'
'-x, y+1/2, -z+1/2'
'-x, -y, -z'
'x, -y-1/2, z-1/2'

loop_
_atom_site_label
_atom_site_type_symbol
_atom_site_fract_x
_atom_site_fract_y
_atom_site_fract_z
_atom_site_U_iso_or_equiv
_atom_site_adp_type
_atom_site_occupancy
_atom_site_symmetry_multiplicity
_atom_site_calc_flag
_atom_site_refinement_flags
C1 C 0.23163(7) 0.3424(2) 0.28036(12) 0.0195(4) Uani 1 1 d .
S1 S 0.151054(19) 0.38786(5) 0.29424(3) 0.02281(15) Uani 1 1 d .
C2 C 0.16940(8) 0.5046(2) 0.40107(12) 0.0211(4) Uani 1 1 d .
C3 C 0.23066(8) 0.5095(2) 0.42832(12) 0.0205(4) Uani 1 1 d .
H1 H 0.2470 0.5673 0.4843 0.025 Uiso 1 1 calc R
C4 C 0.26934(7) 0.42196(19) 0.36733(12) 0.0189(4) Uani 1 1 d .
C5 C 0.33131(8) 0.40585(19) 0.36499(12) 0.0191(4) Uani 1 1 d .
C6 C 0.25645(7) 0.41640(19) 0.19023(12) 0.0192(4) Uani 1 1 d .
C7 C 0.22343(8) 0.4935(2) 0.11407(12) 0.0242(4) Uani 1 1 d .
H2 H 0.1802 0.5105 0.1144 0.029 Uiso 1 1 calc R
C8 C 0.25441(9) 0.5461(2) 0.03656(13) 0.0268(4) Uani 1 1 d .
H3 H 0.2321 0.6004 -0.0161 0.032 Uiso 1 1 calc R
C9 C 0.31719(9) 0.5204(2) 0.03525(13) 0.0300(4) Uani 1 1 d .
H4 H 0.3376 0.5554 -0.0187 0.036 Uiso 1 1 calc R
C10 C 0.35094(8) 0.4433(2) 0.11260(12) 0.0245(4) Uani 1 1 d .
H5 H 0.3942 0.4267 0.1122 0.029 Uiso 1 1 calc R
C11 C 0.32026(8) 0.39151(19) 0.18976(12) 0.0204(4) Uani 1 1 d .
C12 C 0.24940(8) 0.1574(2) 0.27940(11) 0.0208(4) Uani 1 1 d .
C13 C 0.21030(8) 0.0195(2) 0.27408(12) 0.0240(4) Uani 1 1 d .
H6 H 0.1668 0.0336 0.2733 0.029 Uiso 1 1 calc R
C14 C 0.23611(9) -0.1401(2) 0.26995(13) 0.0288(4) Uani 1 1 d .
H7 H 0.2099 -0.2359 0.2655 0.035 Uiso 1 1 calc R
C15 C 0.29899(9) -0.1606(2) 0.27219(13) 0.0281(4) Uani 1 1 d .
H8 H 0.3158 -0.2705 0.2693 0.034 Uiso 1 1 calc R
C16 C 0.33864(8) -0.0225(2) 0.27870(12) 0.0245(4) Uani 1 1 d .
H9 H 0.3822 -0.0373 0.2817 0.029 Uiso 1 1 calc R
C17 C 0.31322(8) 0.1367(2) 0.28067(12) 0.0210(4) Uani 1 1 d .
C18 C 0.34863(8) 0.3019(2) 0.27925(11) 0.0205(4) Uani 1 1 d .
H10 H 0.3942 0.2853 0.2789 0.025 Uiso 1 1 calc R
C19 C 0.11878(8) 0.5831(2) 0.44617(12) 0.0213(4) Uani 1 1 d .
C20 C 0.06046(8) 0.6023(2) 0.39667(13) 0.0265(4) Uani 1 1 d .
H11 H 0.0537 0.5596 0.3333 0.032 Uiso 1 1 calc R
C21 C 0.01228(8) 0.6814(2) 0.43671(13) 0.0261(4) Uani 1 1 d .
H12 H -0.0265 0.6928 0.4003 0.031 Uiso 1 1 calc R
C22 C 0.01993(8) 0.7448(2) 0.53035(12) 0.0237(4) Uani 1 1 d .
C23 C 0.07811(8) 0.7199(2) 0.58219(12) 0.0252(4) Uani 1 1 d .
H13 H 0.0844 0.7578 0.6466 0.030 Uiso 1 1 calc R
C24 C 0.12584(8) 0.6419(2) 0.54111(13) 0.0229(4) Uani 1 1 d .
H14 H 0.1644 0.6276 0.5778 0.027 Uiso 1 1 calc R
N1 N -0.02736(7) 0.8266(2) 0.56971(11) 0.0308(4) Uani 1 1 d .
C25 C -0.08536(8) 0.8576(2) 0.51314(14) 0.0287(4) Uani 1 1 d .
H15 H -0.0774 0.9166 0.4541 0.043 Uiso 1 1 calc R
H16 H -0.1121 0.9267 0.5501 0.043 Uiso 1 1 calc R
H17 H -0.1059 0.7504 0.4970 0.043 Uiso 1 1 calc R
C26 C -0.01897(9) 0.8891(2) 0.66592(14) 0.0309(4) Uani 1 1 d .
H18 H -0.0117 0.7949 0.7105 0.046 Uiso 1 1 calc R
H19 H -0.0561 0.9501 0.6808 0.046 Uiso 1 1 calc R
H20 H 0.0167 0.9650 0.6723 0.046 Uiso 1 1 calc R
C27 C 0.37813(7) 0.5002(2) 0.42480(12) 0.0195(4) Uani 1 1 d .
C28 C 0.37362(8) 0.5278(2) 0.52240(12) 0.0219(4) Uani 1 1 d .
H21 H 0.3418 0.4741 0.5534 0.026 Uiso 1 1 calc R
C29 C 0.41498(8) 0.6325(2) 0.57472(13) 0.0240(4) Uani 1 1 d .
H22 H 0.4114 0.6518 0.6409 0.029 Uiso 1 1 calc R
C30 C 0.46163(7) 0.7085(2) 0.52882(12) 0.0215(4) Uani 1 1 d .
C31 C 0.46879(8) 0.6805(2) 0.43292(12) 0.0228(4) Uani 1 1 d .
H23 H 0.5015 0.7321 0.4030 0.027 Uiso 1 1 calc R
C32 C 0.42720(8) 0.5756(2) 0.38161(12) 0.0222(4) Uani 1 1 d .
H24 H 0.4319 0.5541 0.3159 0.027 Uiso 1 1 calc R
N2 N 0.50516(7) 0.81993(18) 0.58401(11) 0.0257(3) Uani 1 1 d .
O1 O 0.49677(6) 0.84780(19) 0.66860(10) 0.0386(4) Uani 1 1 d .
O2 O 0.54824(6) 0.87851(16) 0.54507(10) 0.0331(3) Uani 1 1 d .

loop_
_atom_site_aniso_label
_atom_site_aniso_U_11
_atom_site_aniso_U_22
_atom_site_aniso_U_33
_atom_site_aniso_U_23
_atom_site_aniso_U_13
_atom_site_aniso_U_12
C1 0.0183(8) 0.0191(8) 0.0209(9) -0.0013(6) 0.0008(6) -0.0005(6)
S1 0.0179(2) 0.0268(3) 0.0235(3) -0.00525(16) 0.00064(17) -0.00082(16)
C2 0.0235(9) 0.0193(8) 0.0204(8) 0.0012(6) 0.0017(7) -0.0018(6)
C3 0.0209(9) 0.0205(8) 0.0198(8) -0.0012(6) 0.0003(7) -0.0017(6)
C4 0.0216(9) 0.0152(8) 0.0194(8) 0.0010(6) -0.0001(6) -0.0006(6)
C5 0.0222(9) 0.0169(8) 0.0183(8) 0.0008(6) 0.0021(7) 0.0008(6)
C6 0.0234(9) 0.0138(7) 0.0205(9) -0.0025(6) 0.0023(7) -0.0006(6)
C7 0.0263(9) 0.0207(8) 0.0248(9) -0.0027(7) -0.0026(7) 0.0004(7)
C8 0.0351(10) 0.0234(9) 0.0209(9) 0.0021(7) -0.0034(7) -0.0005(7)
C9 0.0412(11) 0.0287(10) 0.0209(9) 0.0014(7) 0.0072(8) -0.0062(8)
C10 0.0260(9) 0.0219(9) 0.0267(9) -0.0042(7) 0.0078(7) -0.0041(7)
C11 0.0237(9) 0.0163(8) 0.0208(9) -0.0031(6) 0.0005(7) -0.0009(6)
C12 0.0266(9) 0.0199(8) 0.0156(8) -0.0017(6) 0.0015(7) 0.0004(7)
C13 0.0291(10) 0.0236(9) 0.0194(9) -0.0004(7) 0.0031(7) -0.0044(7)
C14 0.0452(12) 0.0197(9) 0.0211(9) -0.0011(7) 0.0009(8) -0.0077(8)
C15 0.0446(12) 0.0160(8) 0.0234(9) -0.0004(7) 0.0013(8) 0.0043(7)
C16 0.0308(10) 0.0235(9) 0.0188(9) -0.0017(7) -0.0008(7) 0.0058(7)
C17 0.0265(9) 0.0205(8) 0.0157(8) -0.0005(6) 0.0003(7) 0.0003(7)
C18 0.0201(8) 0.0196(8) 0.0216(9) -0.0020(7) 0.0016(7) 0.0015(6)
C19 0.0208(9) 0.0193(8) 0.0238(9) -0.0005(7) 0.0026(7) 0.0001(6)
C20 0.0260(9) 0.0299(10) 0.0229(9) -0.0026(7) -0.0013(7) 0.0008(7)
C21 0.0196(9) 0.0304(10) 0.0278(10) -0.0015(7) -0.0014(7) 0.0028(7)
C22 0.0225(9) 0.0230(9) 0.0258(9) 0.0007(7) 0.0040(7) -0.0007(7)
C23 0.0255(9) 0.0281(9) 0.0221(9) -0.0037(7) 0.0019(7) -0.0015(7)
C24 0.0180(8) 0.0233(9) 0.0267(9) -0.0006(7) -0.0011(7) -0.0020(6)
N1 0.0227(8) 0.0399(9) 0.0299(9) -0.0073(7) 0.0028(6) 0.0059(7)
C25 0.0227(9) 0.0325(10) 0.0312(10) 0.0020(8) 0.0038(8) 0.0049(7)
C26 0.0249(10) 0.0367(11) 0.0321(11) -0.0071(8) 0.0075(8) -0.0002(8)
C27 0.0181(8) 0.0173(8) 0.0227(9) 0.0008(6) -0.0002(7) 0.0036(6)
C28 0.0187(8) 0.0237(8) 0.0236(9) 0.0025(7) 0.0040(7) 0.0008(7)
C29 0.0219(9) 0.0288(9) 0.0210(9) -0.0017(7) 0.0001(7) 0.0022(7)
C30 0.0173(8) 0.0204(8) 0.0258(9) -0.0023(7) -0.0030(7) 0.0013(6)
C31 0.0191(8) 0.0228(9) 0.0266(9) 0.0018(7) 0.0030(7) 0.0004(7)
C32 0.0220(9) 0.0236(9) 0.0211(9) -0.0006(7) 0.0029(7) 0.0019(7)
N2 0.0220(8) 0.0256(8) 0.0287(8) -0.0035(6) -0.0026(6) 0.0020(6)
O1 0.0310(8) 0.0528(9) 0.0317(8) -0.0173(7) 0.0015(6) -0.0051(6)
O2 0.0262(7) 0.0346(7) 0.0380(8) -0.0009(6) 0.0003(6) -0.0109(5)

loop_
_atom_type_symbol
_atom_type_description
_atom_type_scat_dispersion_real
_atom_type_scat_dispersion_imag
_atom_type_scat_source
C C 0.0033 0.0016 'International Tables Vol C Tables 4.2.6.8 and 6.1.1.4'
H H 0.0000 0.0000 'International Tables Vol C Tables 4.2.6.8 and 6.1.1.4'
N N 0.0061 0.0033 'International Tables Vol C Tables 4.2.6.8 and 6.1.1.4'
O O 0.0106 0.0060 'International Tables Vol C Tables 4.2.6.8 and 6.1.1.4'
S S 0.1246 0.1234 'International Tables Vol C Tables 4.2.6.8 and 6.1.1.4'

loop_
_geom_angle_atom_site_label_1
_geom_angle_atom_site_label_2
_geom_angle_atom_site_label_3
_geom_angle
C12 C1 C6 104.88(13)
C12 C1 C4 106.68(13)
C6 C1 C4 106.94(13)
C12 C1 S1 116.19(11)
C6 C1 S1 115.10(12)
C4 C1 S1 106.44(11)
C2 S1 C1 92.77(8)
C3 C2 C19 128.81(16)
C3 C2 S1 113.24(13)
C19 C2 S1 117.94(13)
C2 C3 C4 115.61(15)
C2 C3 H1 122.2
C4 C3 H1 122.2
C5 C4 C3 134.19(15)
C5 C4 C1 113.64(14)
C3 C4 C1 111.90(13)
C4 C5 C27 125.28(15)
C4 C5 C18 112.53(14)
C27 C5 C18 121.26(14)
C7 C6 C11 120.50(15)
C7 C6 C1 127.77(15)
C11 C6 C1 111.68(14)
C6 C7 C8 118.97(16)
C6 C7 H2 120.5
C8 C7 H2 120.5
C9 C8 C7 120.79(16)
C9 C8 H3 119.6
C7 C8 H3 119.6
C8 C9 C10 120.43(16)
C8 C9 H4 119.8
C10 C9 H4 119.8
C11 C10 C9 118.82(17)
C11 C10 H5 120.6
C9 C10 H5 120.6
C10 C11 C6 120.48(16)
C10 C11 C18 126.52(15)
C6 C11 C18 112.99(14)
C13 C12 C17 120.69(16)
C13 C12 C1 127.76(15)
C17 C12 C1 111.50(14)
C12 C13 C14 118.61(17)
C12 C13 H6 120.7
C14 C13 H6 120.7
C15 C14 C13 120.70(16)
C15 C14 H7 119.6
C13 C14 H7 119.6
C14 C15 C16 120.96(16)
C14 C15 H8 119.5
C16 C15 H8 119.5
C17 C16 C15 118.62(17)
C17 C16 H9 120.7
C15 C16 H9 120.7
C16 C17 C12 120.39(16)
C16 C17 C18 125.99(16)
C12 C17 C18 113.55(14)
C11 C18 C17 104.32(13)
C11 C18 C5 106.36(13)
C17 C18 C5 107.28(13)
C11 C18 H10 112.8
C17 C18 H10 112.8
C5 C18 H10 112.8
C20 C19 C24 116.81(16)
C20 C19 C2 121.16(16)
C24 C19 C2 122.03(15)
C21 C20 C19 122.28(17)
C21 C20 H11 118.9
C19 C20 H11 118.9
C20 C21 C22 120.86(16)
C20 C21 H12 119.6
C22 C21 H12 119.6
N1 C22 C21 121.09(16)
N1 C22 C23 121.77(16)
C21 C22 C23 117.14(15)
C24 C23 C22 121.32(16)
C24 C23 H13 119.3
C22 C23 H13 119.3
C23 C24 C19 121.51(16)
C23 C24 H14 119.2
C19 C24 H14 119.2
C22 N1 C26 120.36(15)
C22 N1 C25 120.42(15)
C26 N1 C25 119.16(15)
N1 C25 H15 109.5
N1 C25 H16 109.5
H15 C25 H16 109.5
N1 C25 H17 109.5
H15 C25 H17 109.5
H16 C25 H17 109.5
N1 C26 H18 109.5
N1 C26 H19 109.5
H18 C26 H19 109.5
N1 C26 H20 109.5
H18 C26 H20 109.5
H19 C26 H20 109.5
C28 C27 C32 118.39(15)
C28 C27 C5 122.34(15)
C32 C27 C5 119.13(15)
C29 C28 C27 120.91(16)
C29 C28 H21 119.5
C27 C28 H21 119.5
C30 C29 C28 118.90(16)
C30 C29 H22 120.6
C28 C29 H22 120.6
C31 C30 C29 121.97(15)
C31 C30 N2 119.12(15)
C29 C30 N2 118.91(15)
C30 C31 C32 118.49(16)
C30 C31 H23 120.8
C32 C31 H23 120.8
C31 C32 C27 121.28(16)
C31 C32 H24 119.4
C27 C32 H24 119.4
O2 N2 O1 123.08(15)
O2 N2 C30 118.77(15)
O1 N2 C30 118.15(15)

loop_
_geom_bond_atom_site_label_1
_geom_bond_atom_site_label_2
_geom_bond_distance
C1 C12 1.524(2)
C1 C6 1.534(2)
C1 C4 1.543(2)
C1 S1 1.8143(17)
S1 C2 1.7770(17)
C2 C3 1.352(2)
C2 C19 1.457(2)
C3 C4 1.432(2)
C3 H1 0.9500
C4 C5 1.355(2)
C5 C27 1.466(2)
C5 C18 1.533(2)
C6 C7 1.376(2)
C6 C11 1.400(2)
C7 C8 1.392(2)
C7 H2 0.9500
C8 C9 1.381(3)
C8 H3 0.9500
C9 C10 1.396(3)
C9 H4 0.9500
C10 C11 1.382(2)
C10 H5 0.9500
C11 C18 1.525(2)
C12 C13 1.386(2)
C12 C17 1.394(2)
C13 C14 1.393(3)
C13 H6 0.9500
C14 C15 1.373(3)
C14 H7 0.9500
C15 C16 1.396(3)
C15 H8 0.9500
C16 C17 1.384(2)
C16 H9 0.9500
C17 C18 1.525(2)
C18 H10 1.0000
C19 C20 1.398(2)
C19 C24 1.406(2)
C20 C21 1.382(2)
C20 H11 0.9500
C21 C22 1.402(2)
C21 H12 0.9500
C22 N1 1.372(2)
C22 C23 1.414(2)
C23 C24 1.377(2)
C23 H13 0.9500
C24 H14 0.9500
N1 C26 1.433(2)
N1 C25 1.449(2)
C25 H15 0.9800
C25 H16 0.9800
C25 H17 0.9800
C26 H18 0.9800
C26 H19 0.9800
C26 H20 0.9800
C27 C28 1.397(2)
C27 C32 1.406(2)
C28 C29 1.387(2)
C28 H21 0.9500
C29 C30 1.386(2)
C29 H22 0.9500
C30 C31 1.384(2)
C30 N2 1.467(2)
C31 C32 1.384(2)
C31 H23 0.9500
C32 H24 0.9500
N2 O2 1.2170(19)
N2 O1 1.2348(19)

loop_
_geom_torsion_atom_site_label_1
_geom_torsion_atom_site_label_2
_geom_torsion_atom_site_label_3
_geom_torsion_atom_site_label_4
_geom_torsion
C12 C1 S1 C2 120.45(13)
C6 C1 S1 C2 -116.43(12)
C4 C1 S1 C2 1.85(12)
C1 S1 C2 C3 -1.30(13)
C1 S1 C2 C19 177.66(13)
C19 C2 C3 C4 -178.60(15)
S1 C2 C3 C4 0.21(19)
C2 C3 C4 C5 174.68(17)
C2 C3 C4 C1 1.3(2)
C12 C1 C4 C5 58.41(17)
C6 C1 C4 C5 -53.40(17)
S1 C1 C4 C5 -176.92(12)
C12 C1 C4 C3 -126.75(14)
C6 C1 C4 C3 121.44(14)
S1 C1 C4 C3 -2.08(16)
C3 C4 C5 C27 -8.1(3)
C1 C4 C5 C27 165.21(15)
C3 C4 C5 C18 -177.08(17)
C1 C4 C5 C18 -3.77(19)
C12 C1 C6 C7 120.05(17)
C4 C1 C6 C7 -126.90(17)
S1 C1 C6 C7 -8.9(2)
C12 C1 C6 C11 -57.44(17)
C4 C1 C6 C11 55.60(17)
S1 C1 C6 C11 173.60(11)
C11 C6 C7 C8 0.1(2)
C1 C6 C7 C8 -177.22(15)
C6 C7 C8 C9 0.6(3)
C7 C8 C9 C10 -1.0(3)
C8 C9 C10 C11 0.8(3)
C9 C10 C11 C6 -0.1(2)
C9 C10 C11 C18 178.47(15)
C7 C6 C11 C10 -0.3(2)
C1 C6 C11 C10 177.38(14)
C7 C6 C11 C18 -179.08(14)
C1 C6 C11 C18 -1.38(18)
C6 C1 C12 C13 -118.22(17)
C4 C1 C12 C13 128.55(17)
S1 C1 C12 C13 10.1(2)
C6 C1 C12 C17 59.27(17)
C4 C1 C12 C17 -53.96(17)
S1 C1 C12 C17 -172.44(11)
C17 C12 C13 C14 -0.1(2)
C1 C12 C13 C14 177.22(16)
C12 C13 C14 C15 0.7(3)
C13 C14 C15 C16 0.0(3)
C14 C15 C16 C17 -1.5(3)
C15 C16 C17 C12 2.1(2)
C15 C16 C17 C18 -174.62(15)
C13 C12 C17 C16 -1.4(2)
C1 C12 C17 C16 -179.08(15)
C13 C12 C17 C18 175.73(14)
C1 C12 C17 C18 -2.0(2)
C10 C11 C18 C17 -120.83(17)
C6 C11 C18 C17 57.84(16)
C10 C11 C18 C5 125.93(17)
C6 C11 C18 C5 -55.40(17)
C16 C17 C18 C11 120.69(18)
C12 C17 C18 C11 -56.24(17)
C16 C17 C18 C5 -126.73(17)
C12 C17 C18 C5 56.34(18)
C4 C5 C18 C11 58.56(17)
C27 C5 C18 C11 -110.92(16)
C4 C5 C18 C17 -52.62(17)
C27 C5 C18 C17 137.90(15)
C3 C2 C19 C20 163.32(18)
S1 C2 C19 C20 -15.4(2)
C3 C2 C19 C24 -17.1(3)
S1 C2 C19 C24 164.12(13)
C24 C19 C20 C21 2.6(3)
C2 C19 C20 C21 -177.79(15)
C19 C20 C21 C22 -0.7(3)
C20 C21 C22 N1 178.58(17)
C20 C21 C22 C23 -1.8(3)
N1 C22 C23 C24 -178.11(16)
C21 C22 C23 C24 2.3(3)
C22 C23 C24 C19 -0.3(3)
C20 C19 C24 C23 -2.1(2)
C2 C19 C24 C23 178.27(15)
C21 C22 N1 C26 179.31(17)
C23 C22 N1 C26 -0.3(3)
C21 C22 N1 C25 -3.5(3)
C23 C22 N1 C25 176.87(16)
C4 C5 C27 C28 43.1(2)
C18 C5 C27 C28 -148.78(15)
C4 C5 C27 C32 -132.42(17)
C18 C5 C27 C32 35.7(2)
C32 C27 C28 C29 2.6(2)
C5 C27 C28 C29 -172.98(15)
C27 C28 C29 C30 -0.7(2)
C28 C29 C30 C31 -1.2(2)
C28 C29 C30 N2 179.66(15)
C29 C30 C31 C32 1.2(2)
N2 C30 C31 C32 -179.71(15)
C30 C31 C32 C27 0.8(2)
C28 C27 C32 C31 -2.7(2)
C5 C27 C32 C31 173.07(15)
C31 C30 N2 O2 -3.5(2)
C29 C30 N2 O2 175.65(15)
C31 C30 N2 O1 177.61(15)
C29 C30 N2 O1 -3.2(2)

loop_
_cod_changelog_entry_id
_cod_changelog_entry_author
_cod_changelog_entry_date
_cod_changelog_entry_text
1 'Vaitkus, Antanas' 2022-06-28T16:45:00+03:00
;
 Removed the '_chemical_name_systematic' data item that had an incorrect value.
;
